data_7044463
loop_
_publ_author_name
'Grigolo, Thiago Augusto'
'Denofre, Silvia'
'Manarin, Flavia G.'
'Botteselle, Giancarlo'
'Amaral, Alexandra Aparecida'
'Brandao, Paula'
'Campos, Elvio Antonio de'

_publ_section_title
;
 Catalytic Properties of a Cobalt Metal-Organic Framework with a
 Zwitterionic Ligand Synthesized In Situ
;
_journal_name_full 'Dalton Trans.'
_journal_paper_doi 10.1039/C7DT03364H
_journal_year 2017
_chemical_formula_sum 'C46 H42 Co N4 O16'
_chemical_formula_weight 965.76
_chemical_name_systematic
;
 ?
;
_space_group_crystal_system triclinic
_space_group_IT_number 2
_space_group_name_Hall '-P 1'
_space_group_name_H-M_alt 'P -1'
_symmetry_space_group_name_Hall '-P 1'
_symmetry_space_group_name_H-M 'P -1'
_atom_sites_solution_hydrogens mixed
_audit_block_doi 10.5517/ccdc.csd.cc1nl13d
_audit_creation_method SHELXL-2013
_audit_update_record
;
2017-09-24 deposited with the CCDC.
2017-10-12 downloaded from the CCDC.
;
_cell_angle_alpha 83.927(3)
_cell_angle_beta 88.007(3)
_cell_angle_gamma 78.591(3)
_cell_formula_units_Z 1
_cell_length_a 5.8624(7)
_cell_length_b 9.1815(11)
_cell_length_c 19.916(2)
_cell_measurement_reflns_used 980
_cell_measurement_temperature 150(2)
_cell_measurement_theta_max 25.00
_cell_measurement_theta_min 2.98
_cell_volume 1044.8(2)
_computing_cell_refinement 'Bruker Smart'
_computing_data_collection 'Bruker Smart'
_computing_data_reduction 'Bruker Saint'
_computing_molecular_graphics 'OLEX2 (J. Appl. Cryst., 2009, 42, 339-341)'
_computing_publication_material 'SHELXL-2013 (Sheldrick, 2013)'
_computing_structure_refinement 'SHELXL-2013 (Sheldrick, 2013)'
_computing_structure_solution 'SHELXS-2013 (Sheldrick, 2013)'
_diffrn_ambient_temperature 150(2)
_diffrn_measured_fraction_theta_full 0.999
_diffrn_measured_fraction_theta_max 0.998
_diffrn_measurement_device_type CCD
_diffrn_measurement_method 'omega and phi scans'
_diffrn_radiation_type MoK\a
_diffrn_radiation_wavelength 0.71073
_diffrn_reflns_av_R_equivalents 0.0473
_diffrn_reflns_av_unetI/netI 0.0611
_diffrn_reflns_Laue_measured_fraction_full 0.999
_diffrn_reflns_Laue_measured_fraction_max 0.998
_diffrn_reflns_limit_h_max 8
_diffrn_reflns_limit_h_min -8
_diffrn_reflns_limit_k_max 12
_diffrn_reflns_limit_k_min -12
_diffrn_reflns_limit_l_max 27
_diffrn_reflns_limit_l_min 0
_diffrn_reflns_number 5673
_diffrn_reflns_point_group_measured_fraction_full 0.999
_diffrn_reflns_point_group_measured_fraction_max 0.998
_diffrn_reflns_theta_full 25.242
_diffrn_reflns_theta_max 29.206
_diffrn_reflns_theta_min 2.275
_diffrn_source 'fine-focus sealed tube'
_exptl_absorpt_coefficient_mu 0.494
_exptl_absorpt_correction_T_max 0.7455
_exptl_absorpt_correction_T_min 0.6383
_exptl_absorpt_correction_type multi-scan
_exptl_crystal_colour pink
_exptl_crystal_density_diffrn 1.535
_exptl_crystal_description plate
_exptl_crystal_F_000 501
_exptl_crystal_size_max 0.300
_exptl_crystal_size_mid 0.160
_exptl_crystal_size_min 0.020
_refine_diff_density_max 0.922
_refine_diff_density_min -1.220
_refine_diff_density_rms 0.110
_refine_ls_extinction_method none
_refine_ls_goodness_of_fit_ref 1.046
_refine_ls_hydrogen_treatment mixed
_refine_ls_matrix_type full
_refine_ls_number_parameters 320
_refine_ls_number_reflns 5673
_refine_ls_number_restraints 3
_refine_ls_restrained_S_all 1.046
_refine_ls_R_factor_all 0.0643
_refine_ls_R_factor_gt 0.0577
_refine_ls_shift/su_max 0.001
_refine_ls_shift/su_mean 0.000
_refine_ls_structure_factor_coef Fsqd
_refine_ls_weighting_details 'w=1/[\s^2^(Fo^2^)+(0.0906P)^2^+0.5145P] where P=(Fo^2^+2Fc^2^)/3'
_refine_ls_weighting_scheme calc
_refine_ls_wR_factor_gt 0.1422
_refine_ls_wR_factor_ref 0.1470
_reflns_Friedel_coverage 0.000
_reflns_number_gt 5195
_reflns_number_total 5673
_reflns_threshold_expression 'I > 2\s(I)'
_cod_data_source_file c7dt03364h2.cif
_cod_data_source_block twin5
_cod_database_code 7044463
_shelx_space_group_comment
;
The symmetry employed for this shelxl refinement is uniquely defined
by the following loop, which should always be used as a source of
symmetry information in preference to the above space-group names.
They are only intended as comments.
;
_shelx_estimated_absorpt_t_min 0.866
_shelx_estimated_absorpt_t_max 0.990
_shelxl_version_number 2013-4

loop_
_space_group_symop_operation_xyz
'x, y, z'
'-x, -y, -z'

loop_
_atom_site_label
_atom_site_type_symbol
_atom_site_fract_x
_atom_site_fract_y
_atom_site_fract_z
_atom_site_U_iso_or_equiv
_atom_site_adp_type
_atom_site_occupancy
_atom_site_site_symmetry_order
_atom_site_calc_flag
_atom_site_refinement_flags_posn
_atom_site_refinement_flags_adp
_atom_site_refinement_flags_occupancy
Co Co 0.5000 0.5000 0.0000 0.01332(13) Uani 1 2 d S . P
O1 O 0.7714(4) 0.5846(2) -0.04803(11) 0.0183(4) Uani 1 1 d . . .
O2 O 0.6626(5) 0.8295(3) -0.04363(13) 0.0291(5) Uani 1 1 d . . .
C3 C 0.7571(5) 0.7190(3) -0.07215(14) 0.0166(5) Uani 1 1 d . . .
C4 C 0.8627(5) 0.7413(3) -0.14184(14) 0.0140(5) Uani 1 1 d . . .
C5 C 0.7265(5) 0.8116(3) -0.19559(15) 0.0179(5) Uani 1 1 d . . .
H5 H 0.5686 0.8560 -0.1875 0.021 Uiso 1 1 calc R U .
C6 C 0.8152(5) 0.8189(3) -0.26114(14) 0.0191(5) Uani 1 1 d . . .
H6 H 0.7185 0.8665 -0.2976 0.023 Uiso 1 1 calc R U .
C7 C 1.0480(5) 0.7557(4) -0.27298(14) 0.0186(6) Uani 1 1 d . . .
C8 C 1.1874(5) 0.6858(4) -0.21869(14) 0.0177(5) Uani 1 1 d . . .
H8 H 1.3461 0.6432 -0.2266 0.021 Uiso 1 1 calc R U .
C9 C 1.0971(5) 0.6780(3) -0.15362(13) 0.0139(5) Uani 1 1 d . . .
C10 C 1.2498(5) 0.6094(3) -0.09510(14) 0.0160(5) Uani 1 1 d . . .
O11 O 1.2416(3) 0.6788(2) -0.04360(10) 0.0172(4) Uani 1 1 d . . .
O12 O 1.3834(4) 0.4845(3) -0.09872(11) 0.0204(4) Uani 1 1 d . . .
C13 C 1.1625(6) 0.7710(4) -0.34055(15) 0.0268(7) Uani 1 1 d . . .
O14 O 1.3609(5) 0.7946(5) -0.34413(14) 0.0486(9) Uani 1 1 d . . .
C15 C 1.0447(6) 0.7567(4) -0.40415(15) 0.0235(6) Uani 1 1 d . . .
C16 C 0.8606(6) 0.6803(4) -0.40488(15) 0.0248(6) Uani 1 1 d . . .
H16 H 0.7967 0.6446 -0.3633 0.030 Uiso 1 1 calc R U .
C17 C 0.7687(6) 0.6556(4) -0.46588(17) 0.0265(6) Uani 1 1 d . . .
H17 H 0.6454 0.6024 -0.4666 0.032 Uiso 1 1 calc R U .
C18 C 0.8658(6) 0.7123(4) -0.52500(16) 0.0281(7) Uani 1 1 d . . .
C19 C 1.0453(6) 0.7897(4) -0.52418(16) 0.0265(7) Uani 1 1 d . . .
C20 C 1.1389(6) 0.8135(4) -0.46474(16) 0.0254(6) Uani 1 1 d . . .
H20 H 1.2627 0.8665 -0.4648 0.030 Uiso 1 1 calc R U .
C21 C 0.8174(7) 0.6981(4) -0.59753(17) 0.0311(8) Uani 1 1 d . . .
O22 O 0.6844(5) 0.6311(4) -0.61947(14) 0.0397(7) Uani 1 1 d . . .
N23 N 0.9661(6) 0.7798(4) -0.63558(14) 0.0310(7) Uani 1 1 d . . .
C24 C 1.1118(7) 0.8363(4) -0.59507(16) 0.0280(7) Uani 1 1 d . . .
O25 O 1.2579(5) 0.9064(3) -0.61505(13) 0.0349(6) Uani 1 1 d . . .
C26 C 0.9995(7) 0.7906(4) -0.70962(16) 0.0280(7) Uani 1 1 d . . .
H26 H 1.119(7) 0.861(5) -0.722(2) 0.020(9) Uiso 1 1 d . . .
C27 C 0.7727(7) 0.8568(4) -0.74670(17) 0.0334(8) Uani 1 1 d . . .
H27A H 0.7079 0.9571 -0.7326 0.040 Uiso 1 1 calc R U .
H27B H 0.6572 0.7923 -0.7352 0.040 Uiso 1 1 calc R U .
C28 C 0.8211(7) 0.8684(4) -0.82344(16) 0.0317(8) Uani 1 1 d . . .
H28A H 0.6739 0.9075 -0.8479 0.038 Uiso 1 1 calc R U .
H28B H 0.9284 0.9382 -0.8354 0.038 Uiso 1 1 calc R U .
C29 C 0.9293(6) 0.7146(4) -0.84392(15) 0.0236(6) Uani 1 1 d . . .
H29 H 0.808(7) 0.650(5) -0.837(2) 0.023(10) Uiso 1 1 d . . .
C30 C 1.1539(6) 0.6501(4) -0.80826(17) 0.0268(7) Uani 1 1 d . . .
H30A H 1.2691 0.7141 -0.8210 0.032 Uiso 1 1 calc R U .
H30B H 1.2172 0.5494 -0.8222 0.032 Uiso 1 1 calc R U .
C31 C 1.1135(7) 0.6397(4) -0.73212(16) 0.0285(7) Uani 1 1 d . . .
H31A H 1.0126 0.5665 -0.7189 0.034 Uiso 1 1 calc R U .
H31B H 1.2642 0.6038 -0.7091 0.034 Uiso 1 1 calc R U .
N32 N 0.9718(5) 0.7221(4) -0.91883(14) 0.0266(6) Uani 1 1 d . . .
H32A H 1.0821 0.7778 -0.9304 0.032 Uiso 1 1 calc R U .
H32B H 0.8372 0.7648 -0.9405 0.032 Uiso 1 1 calc R U .
H32C H 1.0219 0.6282 -0.9310 0.032 Uiso 1 1 calc R U .
O100 O 0.6669(6) 1.1248(3) -0.06198(14) 0.0383(7) Uani 1 1 d D . .
H10A H 0.627(8) 1.179(4) -0.0309(15) 0.046 Uiso 1 1 d D U .
H10B H 0.726(8) 1.043(3) -0.0407(19) 0.046 Uiso 1 1 d D U .

loop_
_atom_site_aniso_label
_atom_site_aniso_U_11
_atom_site_aniso_U_22
_atom_site_aniso_U_33
_atom_site_aniso_U_23
_atom_site_aniso_U_13
_atom_site_aniso_U_12
Co 0.0125(2) 0.0183(2) 0.0088(2) 0.0021(2) -0.0007(2) -0.00376(17)
O1 0.0156(9) 0.0211(10) 0.0173(9) 0.0021(8) 0.0008(7) -0.0043(8)
O2 0.0333(12) 0.0257(12) 0.0300(12) -0.0099(10) 0.0159(10) -0.0091(10)
C3 0.0130(11) 0.0234(14) 0.0133(11) -0.0017(10) 0.0005(9) -0.0035(10)
C4 0.0142(12) 0.0155(12) 0.0120(11) 0.0002(9) 0.0001(9) -0.0030(9)
C5 0.0134(12) 0.0189(13) 0.0195(13) 0.0007(10) -0.0011(10) -0.0001(10)
C6 0.0170(13) 0.0229(14) 0.0158(12) 0.0053(10) -0.0035(10) -0.0032(10)
C7 0.0168(13) 0.0273(15) 0.0107(12) -0.0001(10) -0.0006(9) -0.0025(11)
C8 0.0135(12) 0.0268(14) 0.0123(12) -0.0004(10) -0.0008(9) -0.0033(10)
C9 0.0140(11) 0.0180(12) 0.0098(11) -0.0004(9) -0.0008(9) -0.0038(9)
C10 0.0130(11) 0.0239(13) 0.0117(11) 0.0014(10) -0.0013(9) -0.0066(10)
O11 0.0170(9) 0.0211(10) 0.0135(9) -0.0019(7) -0.0017(7) -0.0035(8)
O12 0.0187(9) 0.0241(11) 0.0167(9) -0.0021(8) -0.0037(8) 0.0005(8)
C13 0.0213(14) 0.047(2) 0.0114(12) 0.0006(13) 0.0011(10) -0.0059(13)
O14 0.0288(14) 0.102(3) 0.0192(12) 0.0007(14) 0.0032(10) -0.0277(16)
C15 0.0234(14) 0.0314(16) 0.0113(12) 0.0005(11) -0.0007(10) 0.0038(12)
C16 0.0241(15) 0.0297(16) 0.0163(13) 0.0012(12) -0.0006(11) 0.0033(12)
C17 0.0263(15) 0.0302(17) 0.0215(14) -0.0051(13) -0.0028(12) -0.0001(12)
C18 0.0336(17) 0.0301(17) 0.0151(13) -0.0040(12) -0.0049(12) 0.0087(13)
C19 0.0320(16) 0.0278(16) 0.0139(13) 0.0004(11) 0.0012(11) 0.0064(12)
C20 0.0269(15) 0.0298(17) 0.0162(13) 0.0011(12) 0.0007(11) 0.0005(12)
C21 0.0355(18) 0.0337(18) 0.0199(15) -0.0057(13) -0.0049(13) 0.0062(14)
O22 0.0438(15) 0.0484(17) 0.0277(13) -0.0114(12) -0.0052(12) -0.0062(13)
N23 0.0411(17) 0.0340(16) 0.0145(12) -0.0026(11) -0.0010(11) 0.0007(13)
C24 0.0352(17) 0.0266(16) 0.0178(14) -0.0023(12) -0.0009(12) 0.0047(13)
O25 0.0485(16) 0.0362(14) 0.0196(11) -0.0006(10) 0.0018(10) -0.0088(12)
C26 0.0389(18) 0.0288(16) 0.0134(13) -0.0023(12) -0.0005(12) 0.0003(14)
C27 0.042(2) 0.0352(19) 0.0154(14) -0.0061(13) -0.0018(13) 0.0144(15)
C28 0.0426(19) 0.0320(18) 0.0157(14) -0.0045(12) -0.0059(13) 0.0061(15)
C29 0.0292(16) 0.0290(16) 0.0128(13) -0.0047(11) 0.0029(11) -0.0057(13)
C30 0.0275(16) 0.0294(17) 0.0223(15) -0.0067(13) 0.0031(12) -0.0009(13)
C31 0.0326(17) 0.0296(17) 0.0179(14) -0.0001(12) -0.0014(12) 0.0057(14)
N32 0.0332(14) 0.0345(15) 0.0152(11) -0.0065(11) 0.0023(10) -0.0125(12)
O100 0.0569(18) 0.0296(13) 0.0308(14) -0.0079(11) 0.0140(13) -0.0147(13)

loop_
_atom_type_symbol
_atom_type_description
_atom_type_scat_dispersion_real
_atom_type_scat_dispersion_imag
_atom_type_scat_source
C C 0.0033 0.0016 'International Tables Vol C Tables 4.2.6.8 and 6.1.1.4'
H H 0.0000 0.0000 'International Tables Vol C Tables 4.2.6.8 and 6.1.1.4'
N N 0.0061 0.0033 'International Tables Vol C Tables 4.2.6.8 and 6.1.1.4'
O O 0.0106 0.0060 'International Tables Vol C Tables 4.2.6.8 and 6.1.1.4'
Co Co 0.3494 0.9721 'International Tables Vol C Tables 4.2.6.8 and 6.1.1.4'

loop_
_geom_angle_atom_site_label_1
_geom_angle_atom_site_label_2
_geom_angle_atom_site_label_3
_geom_angle
_geom_angle_site_symmetry_1
_geom_angle_site_symmetry_3
O1 Co O1 180.0 . 2_665
O1 Co O12 93.91(9) . 2_765
O1 Co O12 86.09(9) 2_665 2_765
O1 Co O12 86.09(9) . 1_455
O1 Co O12 93.91(9) 2_665 1_455
O12 Co O12 180.00(12) 2_765 1_455
O1 Co O11 86.68(8) . 2_765
O1 Co O11 93.32(8) 2_665 2_765
O12 Co O11 62.12(8) 2_765 2_765
O12 Co O11 117.88(8) 1_455 2_765
O1 Co O11 93.32(8) . 1_455
O1 Co O11 86.68(8) 2_665 1_455
O12 Co O11 117.88(8) 2_765 1_455
O12 Co O11 62.12(8) 1_455 1_455
O11 Co O11 180.00(10) 2_765 1_455
O1 Co C10 89.60(8) . 1_455
O1 Co C10 90.41(8) 2_665 1_455
O12 Co C10 148.89(9) 2_765 1_455
O12 Co C10 31.11(9) 1_455 1_455
O11 Co C10 148.99(9) 2_765 1_455
O11 Co C10 31.01(9) 1_455 1_455
O1 Co C10 90.40(8) . 2_765
O1 Co C10 89.59(8) 2_665 2_765
O12 Co C10 31.11(9) 2_765 2_765
O12 Co C10 148.89(9) 1_455 2_765
O11 Co C10 31.01(9) 2_765 2_765
O11 Co C10 148.99(9) 1_455 2_765
C10 Co C10 180.00(17) 1_455 2_765
C3 O1 Co 124.29(18) . .
O2 C3 O1 125.2(3) . .
O2 C3 C4 119.4(3) . .
O1 C3 C4 115.4(2) . .
C5 C4 C9 119.3(3) . .
C5 C4 C3 120.8(2) . .
C9 C4 C3 119.7(2) . .
C4 C5 C6 121.5(3) . .
C4 C5 H5 119.3 . .
C6 C5 H5 119.3 . .
C5 C6 C7 119.3(3) . .
C5 C6 H6 120.3 . .
C7 C6 H6 120.3 . .
C6 C7 C8 119.4(3) . .
C6 C7 C13 122.7(3) . .
C8 C7 C13 117.6(3) . .
C9 C8 C7 120.8(3) . .
C9 C8 H8 119.6 . .
C7 C8 H8 119.6 . .
C8 C9 C4 119.6(2) . .
C8 C9 C10 120.7(2) . .
C4 C9 C10 119.6(2) . .
O11 C10 O12 121.7(3) . .
O11 C10 C9 118.9(3) . .
O12 C10 C9 119.5(2) . .
O11 C10 Co 60.87(14) . 1_655
O12 C10 Co 60.80(14) . 1_655
C9 C10 Co 179.5(2) . 1_655
C10 O11 Co 88.11(17) . 1_655
C10 O12 Co 88.09(17) . 1_655
O14 C13 C7 118.9(3) . .
O14 C13 C15 118.8(3) . .
C7 C13 C15 122.3(3) . .
C16 C15 C20 120.6(3) . .
C16 C15 C13 122.5(3) . .
C20 C15 C13 116.8(3) . .
C15 C16 C17 121.2(3) . .
C15 C16 H16 119.4 . .
C17 C16 H16 119.4 . .
C18 C17 C16 117.0(3) . .
C18 C17 H17 121.5 . .
C16 C17 H17 121.5 . .
C19 C18 C17 121.7(3) . .
C19 C18 C21 108.0(3) . .
C17 C18 C21 130.2(4) . .
C20 C19 C18 121.9(3) . .
C20 C19 C24 128.9(3) . .
C18 C19 C24 109.2(3) . .
C19 C20 C15 117.6(3) . .
C19 C20 H20 121.2 . .
C15 C20 H20 121.2 . .
O22 C21 N23 126.5(3) . .
O22 C21 C18 128.6(4) . .
N23 C21 C18 104.8(3) . .
C24 N23 C21 112.7(3) . .
C24 N23 C26 120.4(3) . .
C21 N23 C26 126.3(3) . .
O25 C24 N23 125.8(3) . .
O25 C24 C19 129.1(3) . .
N23 C24 C19 105.1(3) . .
N23 C26 C31 110.6(3) . .
N23 C26 C27 112.0(3) . .
C31 C26 C27 112.0(3) . .
N23 C26 H26 107(2) . .
C31 C26 H26 106(2) . .
C27 C26 H26 109(2) . .
C26 C27 C28 109.3(3) . .
C26 C27 H27A 109.8 . .
C28 C27 H27A 109.8 . .
C26 C27 H27B 109.8 . .
C28 C27 H27B 109.8 . .
H27A C27 H27B 108.3 . .
C29 C28 C27 109.3(3) . .
C29 C28 H28A 109.8 . .
C27 C28 H28A 109.8 . .
C29 C28 H28B 109.8 . .
C27 C28 H28B 109.8 . .
H28A C28 H28B 108.3 . .
N32 C29 C30 109.4(3) . .
N32 C29 C28 110.3(3) . .
C30 C29 C28 112.0(3) . .
N32 C29 H29 103(2) . .
C30 C29 H29 114(2) . .
C28 C29 H29 108(2) . .
C29 C30 C31 110.1(3) . .
C29 C30 H30A 109.6 . .
C31 C30 H30A 109.6 . .
C29 C30 H30B 109.6 . .
C31 C30 H30B 109.6 . .
H30A C30 H30B 108.2 . .
C26 C31 C30 111.1(3) . .
C26 C31 H31A 109.4 . .
C30 C31 H31A 109.4 . .
C26 C31 H31B 109.4 . .
C30 C31 H31B 109.4 . .
H31A C31 H31B 108.0 . .
C29 N32 H32A 109.5 . .
C29 N32 H32B 109.5 . .
H32A N32 H32B 109.5 . .
C29 N32 H32C 109.5 . .
H32A N32 H32C 109.5 . .
H32B N32 H32C 109.5 . .
H10A O100 H10B 101.9(16) . .

loop_
_geom_bond_atom_site_label_1
_geom_bond_atom_site_label_2
_geom_bond_distance
_geom_bond_site_symmetry_2
Co O1 2.068(2) .
Co O1 2.068(2) 2_665
Co O12 2.132(2) 2_765
Co O12 2.132(2) 1_455
Co O11 2.133(2) 2_765
Co O11 2.133(2) 1_455
Co C10 2.441(3) 1_455
Co C10 2.441(3) 2_765
O1 C3 1.264(4) .
O2 C3 1.240(4) .
C3 C4 1.510(4) .
C4 C5 1.382(4) .
C4 C9 1.404(4) .
C5 C6 1.388(4) .
C5 H5 0.9500 .
C6 C7 1.396(4) .
C6 H6 0.9500 .
C7 C8 1.398(4) .
C7 C13 1.488(4) .
C8 C9 1.383(4) .
C8 H8 0.9500 .
C9 C10 1.500(4) .
C10 O11 1.258(4) .
C10 O12 1.262(4) .
C10 Co 2.441(3) 1_655
O11 Co 2.133(2) 1_655
O12 Co 2.132(2) 1_655
C13 O14 1.223(4) .
C13 C15 1.494(4) .
C15 C16 1.399(5) .
C15 C20 1.403(4) .
C16 C17 1.404(5) .
C16 H16 0.9500 .
C17 C18 1.387(5) .
C17 H17 0.9500 .
C18 C19 1.383(6) .
C18 C21 1.506(4) .
C19 C20 1.377(5) .
C19 C24 1.493(4) .
C20 H20 0.9500 .
C21 O22 1.203(5) .
C21 N23 1.411(5) .
N23 C24 1.400(5) .
N23 C26 1.476(4) .
C24 O25 1.203(5) .
C26 C31 1.520(5) .
C26 C27 1.529(5) .
C26 H26 1.05(4) .
C27 C28 1.541(5) .
C27 H27A 0.9900 .
C27 H27B 0.9900 .
C28 C29 1.520(5) .
C28 H28A 0.9900 .
C28 H28B 0.9900 .
C29 N32 1.501(4) .
C29 C30 1.502(5) .
C29 H29 1.01(4) .
C30 C31 1.522(5) .
C30 H30A 0.9900 .
C30 H30B 0.9900 .
C31 H31A 0.9900 .
C31 H31B 0.9900 .
N32 H32A 0.9100 .
N32 H32B 0.9100 .
N32 H32C 0.9100 .
O100 H10A 0.831(10) .
O100 H10B 0.840(10) .
